data_7053610
loop_
_publ_author_name
'Corrente, Andrea M.'
'Chivers, Tristram'

_publ_section_title
;
 Syntheses and structures of new alkali-metal boraamidinates and
 ferrocenyl aminoboranes
;
_journal_issue 8
_journal_name_full 'New Journal of Chemistry'
_journal_page_first 1751
_journal_paper_doi 10.1039/c0nj00279h
_journal_volume 34
_journal_year 2010
_chemical_formula_moiety 'C26 H48 B2 Fe N4'
_chemical_formula_sum 'C26 H48 B2 Fe N4'
_chemical_formula_weight 494.15
_chemical_name_systematic
;
?
;
_space_group_IT_number 2
_symmetry_cell_setting triclinic
_symmetry_space_group_name_Hall '-P 1'
_symmetry_space_group_name_H-M 'P -1'
_atom_sites_solution_hydrogens geom
_atom_sites_solution_primary direct
_atom_sites_solution_secondary difmap
_audit_creation_method SHELXL-97
_cell_angle_alpha 109.70(3)
_cell_angle_beta 102.12(3)
_cell_angle_gamma 103.19(3)
_cell_formula_units_Z 2
_cell_length_a 10.265(2)
_cell_length_b 12.189(2)
_cell_length_c 13.101(3)
_cell_measurement_reflns_used 24390
_cell_measurement_temperature 173(2)
_cell_measurement_theta_max 25.03
_cell_measurement_theta_min 2.97
_cell_volume 1427.1(7)
_computing_cell_refinement 'Nonius DENZO'
_computing_data_collection 'Nonius COLLECT'
_computing_data_reduction 'Nonius DENZO'
_computing_molecular_graphics 'Bruker SHELXTL'
_computing_publication_material 'Bruker SHELXTL'
_computing_structure_refinement 'SHELXL-97 (Sheldrick, 1997)'
_computing_structure_solution 'SHELXS-97 (Sheldrick, 1990)'
_diffrn_ambient_temperature 173(2)
_diffrn_measured_fraction_theta_full 0.996
_diffrn_measured_fraction_theta_max 0.996
_diffrn_measurement_device_type 'Nonius Kappa CCD'
_diffrn_measurement_method 'Phi\omega scans'
_diffrn_radiation_monochromator graphite
_diffrn_radiation_source 'fine-focus sealed tube'
_diffrn_radiation_type MoK\a
_diffrn_radiation_wavelength 0.71073
_diffrn_reflns_av_R_equivalents 0.0200
_diffrn_reflns_av_sigmaI/netI 0.0286
_diffrn_reflns_limit_h_max 12
_diffrn_reflns_limit_h_min -12
_diffrn_reflns_limit_k_max 14
_diffrn_reflns_limit_k_min -14
_diffrn_reflns_limit_l_max 15
_diffrn_reflns_limit_l_min -15
_diffrn_reflns_number 24390
_diffrn_reflns_theta_full 25.03
_diffrn_reflns_theta_max 25.03
_diffrn_reflns_theta_min 2.97
_exptl_absorpt_coefficient_mu 0.548
_exptl_absorpt_correction_T_max 0.8442
_exptl_absorpt_correction_T_min 0.8106
_exptl_absorpt_correction_type integration
_exptl_absorpt_process_details 'HKL Scalepack (Otwinowski and Minor 1997)'
_exptl_crystal_colour orange
_exptl_crystal_density_diffrn 1.150
_exptl_crystal_density_method 'not measured'
_exptl_crystal_description block
_exptl_crystal_F_000 536
_exptl_crystal_size_max 0.40
_exptl_crystal_size_mid 0.40
_exptl_crystal_size_min 0.32
_refine_diff_density_max 0.729
_refine_diff_density_min -0.372
_refine_diff_density_rms 0.045
_refine_ls_extinction_method none
_refine_ls_goodness_of_fit_ref 1.043
_refine_ls_hydrogen_treatment mixed
_refine_ls_matrix_type full
_refine_ls_number_parameters 314
_refine_ls_number_reflns 5021
_refine_ls_number_restraints 0
_refine_ls_restrained_S_all 1.043
_refine_ls_R_factor_all 0.0462
_refine_ls_R_factor_gt 0.0366
_refine_ls_shift/su_max 0.001
_refine_ls_shift/su_mean 0.000
_refine_ls_structure_factor_coef Fsqd
_refine_ls_weighting_details 'calc w=1/[\s^2^(Fo^2^)+(0.0464P)^2^+0.8008P] where P=(Fo^2^+2Fc^2^)/3'
_refine_ls_weighting_scheme calc
_refine_ls_wR_factor_gt 0.0907
_refine_ls_wR_factor_ref 0.0966
_reflns_number_gt 4265
_reflns_number_total 5021
_reflns_threshold_expression >2sigma(I)
_cod_data_source_file c0nj00279h.txt
_cod_data_source_block Compound2
_cod_depositor_comments
;
The following automatic conversions were performed:

'_symmetry_cell_setting' value 'Triclinic' changed to 'triclinic'
according to /home/saulius/struct/CIF-dictionaries/cif_core.dic
dictionary named 'cif_core.dic' version 2.4.2 from
2011-04-26.

'_exptl_absorpt_correction_type' value 'Integration'
changed to 'integration' according to
/home/saulius/struct/CIF-dictionaries/cif_core.dic dictionary named
'cif_core.dic' version 2.4.2 from 2011-04-26.

Automatic conversion script
Id: cif_fix_values 1891 2012-01-12 08:04:46Z andrius 
;
_cod_original_cell_volume 1427.2(5)
_cod_original_sg_symbol_H-M P-1
_cod_database_code 7053610

loop_
_symmetry_equiv_pos_as_xyz
'x, y, z'
'-x, -y, -z'

loop_
_atom_site_label
_atom_site_type_symbol
_atom_site_fract_x
_atom_site_fract_y
_atom_site_fract_z
_atom_site_U_iso_or_equiv
_atom_site_adp_type
_atom_site_occupancy
_atom_site_symmetry_multiplicity
_atom_site_calc_flag
_atom_site_refinement_flags
C1 C 0.25927(18) 0.13742(17) 0.89139(15) 0.0237(4) Uani 1 1 d .
C2 C 0.2359(2) 0.01568(17) 0.88716(17) 0.0288(4) Uani 1 1 d .
H2A H 0.2532 -0.0057 0.9550 0.035 Uiso 1 1 calc R
C3 C 0.1846(2) -0.07057(18) 0.77095(19) 0.0346(5) Uani 1 1 d .
H3A H 0.1584 -0.1622 0.7435 0.042 Uiso 1 1 calc R
C4 C 0.1766(2) -0.0038(2) 0.70138(17) 0.0338(5) Uani 1 1 d .
H4A H 0.1436 -0.0396 0.6160 0.041 Uiso 1 1 calc R
C5 C 0.22242(19) 0.12345(19) 0.77491(16) 0.0278(4) Uani 1 1 d .
H5A H 0.2290 0.1925 0.7493 0.033 Uiso 1 1 calc R
Fe1 Fe 0.37950(3) 0.04867(2) 0.80427(2) 0.02296(10) Uani 1 1 d .
C6 C 0.50120(18) -0.03618(17) 0.71506(16) 0.0244(4) Uani 1 1 d .
C7 C 0.5240(2) 0.08745(17) 0.72413(17) 0.0281(4) Uani 1 1 d .
H7A H 0.5076 0.1124 0.6585 0.034 Uiso 1 1 calc R
C8 C 0.57424(19) 0.16928(17) 0.84173(18) 0.0306(5) Uani 1 1 d .
H8A H 0.6004 0.2611 0.8725 0.037 Uiso 1 1 calc R
C9 C 0.5815(2) 0.09829(18) 0.90718(17) 0.0306(5) Uani 1 1 d .
H9A H 0.6136 0.1306 0.9924 0.037 Uiso 1 1 calc R
C10 C 0.53604(19) -0.02819(18) 0.82951(16) 0.0273(4) Uani 1 1 d .
H10A H 0.5288 -0.0997 0.8517 0.033 Uiso 1 1 calc R
B1 B 0.3044(2) 0.26040(19) 1.00341(18) 0.0242(4) Uani 1 1 d .
N1 N 0.45016(17) 0.31593(15) 1.06387(14) 0.0286(4) Uani 1 1 d .
H1 H 0.502(2) 0.280(2) 1.0321(19) 0.030(6) Uiso 1 1 d .
N2 N 0.20297(18) 0.30977(17) 1.04139(15) 0.0342(4) Uani 1 1 d .
H2 H 0.236(3) 0.377(2) 1.095(2) 0.045(7) Uiso 1 1 d .
C11 C 0.5310(2) 0.42612(19) 1.17062(17) 0.0312(5) Uani 1 1 d .
C12 C 0.4844(2) 0.4133(2) 1.27023(17) 0.0386(5) Uani 1 1 d .
H12A H 0.4963 0.3384 1.2776 0.058 Uiso 1 1 calc R
H12B H 0.3851 0.4078 1.2564 0.058 Uiso 1 1 calc R
H12C H 0.5420 0.4852 1.3408 0.058 Uiso 1 1 calc R
C13 C 0.5122(3) 0.5427(2) 1.15866(19) 0.0468(6) Uani 1 1 d .
H13A H 0.4128 0.5372 1.1447 0.070 Uiso 1 1 calc R
H13B H 0.5421 0.5508 1.0945 0.070 Uiso 1 1 calc R
H13C H 0.5696 0.6149 1.2291 0.070 Uiso 1 1 calc R
C14 C 0.6856(2) 0.4352(3) 1.1937(2) 0.0662(9) Uani 1 1 d .
H14A H 0.6976 0.3606 1.2014 0.099 Uiso 1 1 calc R
H14B H 0.7423 0.5073 1.2644 0.099 Uiso 1 1 calc R
H14C H 0.7166 0.4437 1.1301 0.099 Uiso 1 1 calc R
C15 C 0.0484(2) 0.27167(19) 0.99556(18) 0.0334(5) Uani 1 1 d .
C16 C -0.0189(2) 0.1352(2) 0.9613(3) 0.0545(7) Uani 1 1 d .
H16A H 0.0066 0.1154 1.0278 0.082 Uiso 1 1 calc R
H16B H 0.0145 0.0885 0.9014 0.082 Uiso 1 1 calc R
H16C H -0.1216 0.1133 0.9327 0.082 Uiso 1 1 calc R
C17 C 0.0056(3) 0.3020(3) 0.8928(3) 0.0710(9) Uani 1 1 d .
H17A H 0.0483 0.3905 0.9147 0.107 Uiso 1 1 calc R
H17B H -0.0972 0.2796 0.8655 0.107 Uiso 1 1 calc R
H17C H 0.0380 0.2556 0.8320 0.107 Uiso 1 1 calc R
C18 C -0.0044(3) 0.3408(3) 1.0895(3) 0.0771(11) Uani 1 1 d .
H18A H 0.0235 0.3206 1.1555 0.116 Uiso 1 1 calc R
H18B H -0.1074 0.3167 1.0614 0.116 Uiso 1 1 calc R
H18C H 0.0365 0.4296 1.1123 0.116 Uiso 1 1 calc R
B2 B 0.4569(2) -0.15733(19) 0.60147(18) 0.0246(4) Uani 1 1 d .
N3 N 0.31116(17) -0.22354(15) 0.55106(15) 0.0310(4) Uani 1 1 d .
H3 H 0.264(2) -0.192(2) 0.5901(19) 0.030(6) Uiso 1 1 d .
N4 N 0.55863(17) -0.19592(16) 0.55397(15) 0.0310(4) Uani 1 1 d .
H4 H 0.532(2) -0.262(2) 0.500(2) 0.037(7) Uiso 1 1 d .
C19 C 0.2273(2) -0.33603(18) 0.44800(17) 0.0317(5) Uani 1 1 d .
C20 C 0.0729(2) -0.3479(3) 0.4314(2) 0.0618(8) Uani 1 1 d .
H20A H 0.0563 -0.2750 0.4226 0.093 Uiso 1 1 calc R
H20B H 0.0486 -0.3544 0.4980 0.093 Uiso 1 1 calc R
H20C H 0.0143 -0.4218 0.3629 0.093 Uiso 1 1 calc R
C21 C 0.2624(3) -0.3268(2) 0.34245(18) 0.0428(6) Uani 1 1 d .
H21A H 0.2451 -0.2542 0.3337 0.064 Uiso 1 1 calc R
H21B H 0.2027 -0.4010 0.2745 0.064 Uiso 1 1 calc R
H21C H 0.3616 -0.3194 0.3517 0.064 Uiso 1 1 calc R
C22 C 0.2540(3) -0.4490(2) 0.4618(2) 0.0436(5) Uani 1 1 d .
H22A H 0.2312 -0.4549 0.5292 0.065 Uiso 1 1 calc R
H22B H 0.3533 -0.4416 0.4714 0.065 Uiso 1 1 calc R
H22C H 0.1945 -0.5232 0.3939 0.065 Uiso 1 1 calc R
C23 C 0.7146(2) -0.14628(18) 0.59082(17) 0.0306(4) Uani 1 1 d .
C24 C 0.7625(2) -0.2188(2) 0.4946(2) 0.0527(7) Uani 1 1 d .
H24A H 0.7312 -0.3062 0.4805 0.079 Uiso 1 1 calc R
H24B H 0.8655 -0.1882 0.5162 0.079 Uiso 1 1 calc R
H24C H 0.7216 -0.2085 0.4251 0.079 Uiso 1 1 calc R
C25 C 0.7782(2) -0.1630(2) 0.6980(2) 0.0473(6) Uani 1 1 d .
H25A H 0.7454 -0.2505 0.6838 0.071 Uiso 1 1 calc R
H25B H 0.7491 -0.1155 0.7606 0.071 Uiso 1 1 calc R
H25C H 0.8812 -0.1339 0.7187 0.071 Uiso 1 1 calc R
C26 C 0.7651(2) -0.0107(2) 0.6108(2) 0.0457(6) Uani 1 1 d .
H26A H 0.7235 -0.0012 0.5411 0.069 Uiso 1 1 calc R
H26B H 0.8680 0.0185 0.6311 0.069 Uiso 1 1 calc R
H26C H 0.7363 0.0378 0.6732 0.069 Uiso 1 1 calc R

loop_
_atom_site_aniso_label
_atom_site_aniso_U_11
_atom_site_aniso_U_22
_atom_site_aniso_U_33
_atom_site_aniso_U_23
_atom_site_aniso_U_13
_atom_site_aniso_U_12
C1 0.0182(9) 0.0245(9) 0.0254(10) 0.0056(8) 0.0077(7) 0.0076(8)
C2 0.0249(10) 0.0259(10) 0.0368(11) 0.0101(9) 0.0152(8) 0.0094(8)
C3 0.0227(10) 0.0233(10) 0.0455(12) -0.0004(9) 0.0151(9) 0.0030(8)
C4 0.0195(10) 0.0407(12) 0.0253(10) -0.0029(9) 0.0049(8) 0.0081(9)
C5 0.0211(9) 0.0347(11) 0.0255(10) 0.0086(8) 0.0068(8) 0.0114(8)
Fe1 0.01802(15) 0.02130(16) 0.02344(16) 0.00243(11) 0.00672(11) 0.00526(11)
C6 0.0174(9) 0.0251(10) 0.0260(10) 0.0040(8) 0.0083(7) 0.0070(8)
C7 0.0251(10) 0.0251(10) 0.0331(11) 0.0082(8) 0.0140(8) 0.0071(8)
C8 0.0195(9) 0.0214(10) 0.0405(12) 0.0007(9) 0.0118(8) 0.0040(8)
C9 0.0199(9) 0.0317(11) 0.0279(10) -0.0010(8) 0.0043(8) 0.0094(8)
C10 0.0238(10) 0.0278(10) 0.0270(10) 0.0053(8) 0.0077(8) 0.0112(8)
B1 0.0249(11) 0.0213(10) 0.0238(11) 0.0066(9) 0.0069(8) 0.0070(9)
N1 0.0223(8) 0.0276(9) 0.0260(9) -0.0005(7) 0.0082(7) 0.0070(7)
N2 0.0243(9) 0.0283(9) 0.0319(10) -0.0058(8) 0.0020(7) 0.0095(8)
C11 0.0245(10) 0.0298(11) 0.0249(10) -0.0002(8) 0.0053(8) 0.0018(8)
C12 0.0427(13) 0.0367(12) 0.0267(11) 0.0083(9) 0.0050(9) 0.0079(10)
C13 0.0640(16) 0.0273(11) 0.0304(11) 0.0047(9) 0.0093(11) -0.0029(11)
C14 0.0254(12) 0.0739(19) 0.0528(16) -0.0150(14) 0.0019(11) 0.0034(12)
C15 0.0231(10) 0.0318(11) 0.0358(11) 0.0020(9) 0.0058(8) 0.0127(9)
C16 0.0285(12) 0.0404(14) 0.087(2) 0.0152(13) 0.0221(13) 0.0101(11)
C17 0.0424(15) 0.098(2) 0.087(2) 0.057(2) 0.0077(15) 0.0284(16)
C18 0.0331(14) 0.085(2) 0.0657(19) -0.0253(16) 0.0081(13) 0.0253(14)
B2 0.0226(10) 0.0227(10) 0.0240(11) 0.0053(9) 0.0070(8) 0.0062(9)
N3 0.0222(8) 0.0292(9) 0.0302(9) -0.0014(7) 0.0091(7) 0.0076(7)
N4 0.0216(8) 0.0264(9) 0.0280(9) -0.0052(8) 0.0063(7) 0.0033(7)
C19 0.0235(10) 0.0262(10) 0.0320(11) 0.0013(9) 0.0035(8) 0.0043(8)
C20 0.0239(12) 0.0553(16) 0.0659(18) -0.0106(13) 0.0030(11) 0.0035(11)
C21 0.0476(14) 0.0349(12) 0.0283(11) 0.0047(10) 0.0000(10) 0.0049(10)
C22 0.0489(14) 0.0295(11) 0.0389(12) 0.0075(10) 0.0066(10) 0.0045(10)
C23 0.0223(10) 0.0287(10) 0.0314(11) 0.0016(8) 0.0095(8) 0.0064(8)
C24 0.0304(12) 0.0517(15) 0.0524(15) -0.0071(12) 0.0188(11) 0.0086(11)
C25 0.0277(11) 0.0591(15) 0.0516(15) 0.0219(12) 0.0082(10) 0.0124(11)
C26 0.0294(11) 0.0363(12) 0.0682(16) 0.0159(12) 0.0205(11) 0.0081(10)

loop_
_atom_type_symbol
_atom_type_description
_atom_type_scat_dispersion_real
_atom_type_scat_dispersion_imag
_atom_type_scat_source
C C 0.0033 0.0016 'International Tables Vol C Tables 4.2.6.8 and 6.1.1.4'
H H 0.0000 0.0000 'International Tables Vol C Tables 4.2.6.8 and 6.1.1.4'
B B 0.0013 0.0007 'International Tables Vol C Tables 4.2.6.8 and 6.1.1.4'
N N 0.0061 0.0033 'International Tables Vol C Tables 4.2.6.8 and 6.1.1.4'
Fe Fe 0.3463 0.8444 'International Tables Vol C Tables 4.2.6.8 and 6.1.1.4'

loop_
_geom_angle_atom_site_label_1
_geom_angle_atom_site_label_2
_geom_angle_atom_site_label_3
_geom_angle
C2 C1 C5 105.80(17)
C2 C1 B1 126.05(17)
C5 C1 B1 127.97(17)
C2 C1 Fe1 68.42(10)
C5 C1 Fe1 68.52(10)
B1 C1 Fe1 131.23(13)
C3 C2 C1 109.25(19)
C3 C2 Fe1 69.40(12)
C1 C2 Fe1 71.24(11)
C4 C3 C2 107.95(18)
C4 C3 Fe1 69.91(12)
C2 C3 Fe1 69.87(12)
C3 C4 C5 107.54(18)
C3 C4 Fe1 69.69(12)
C5 C4 Fe1 69.98(11)
C4 C5 C1 109.46(18)
C4 C5 Fe1 69.44(12)
C1 C5 Fe1 71.04(11)
C8 Fe1 C3 178.56(8)
C8 Fe1 C9 40.42(9)
C3 Fe1 C9 138.73(10)
C8 Fe1 C7 40.81(8)
C3 Fe1 C7 140.62(9)
C9 Fe1 C7 68.23(9)
C8 Fe1 C4 140.46(10)
C3 Fe1 C4 40.40(9)
C9 Fe1 C4 179.04(9)
C7 Fe1 C4 112.22(9)
C8 Fe1 C2 137.85(8)
C3 Fe1 C2 40.72(8)
C9 Fe1 C2 111.46(9)
C7 Fe1 C2 178.19(8)
C4 Fe1 C2 68.12(9)
C8 Fe1 C5 112.14(8)
C3 Fe1 C5 67.83(9)
C9 Fe1 C5 140.20(8)
C7 Fe1 C5 111.51(8)
C4 Fe1 C5 40.58(8)
C2 Fe1 C5 67.50(8)
C8 Fe1 C10 68.02(8)
C3 Fe1 C10 112.05(9)
C9 Fe1 C10 40.76(8)
C7 Fe1 C10 67.65(8)
C4 Fe1 C10 138.48(8)
C2 Fe1 C10 113.37(8)
C5 Fe1 C10 178.62(7)
C8 Fe1 C1 110.50(8)
C3 Fe1 C1 68.48(8)
C9 Fe1 C1 111.68(8)
C7 Fe1 C1 137.95(8)
C4 Fe1 C1 68.61(8)
C2 Fe1 C1 40.33(8)
C5 Fe1 C1 40.45(8)
C10 Fe1 C1 140.90(8)
C8 Fe1 C6 68.46(8)
C3 Fe1 C6 112.58(8)
C9 Fe1 C6 68.51(8)
C7 Fe1 C6 40.39(8)
C4 Fe1 C6 111.23(8)
C2 Fe1 C6 141.33(8)
C5 Fe1 C6 138.38(8)
C10 Fe1 C6 40.28(8)
C1 Fe1 C6 178.28(8)
C10 C6 C7 106.10(17)
C10 C6 B2 126.62(17)
C7 C6 B2 127.15(17)
C10 C6 Fe1 68.57(10)
C7 C6 Fe1 68.07(10)
B2 C6 Fe1 131.11(13)
C8 C7 C6 109.05(18)
C8 C7 Fe1 69.28(11)
C6 C7 Fe1 71.53(11)
C9 C8 C7 108.11(17)
C9 C8 Fe1 70.06(11)
C7 C8 Fe1 69.91(11)
C8 C9 C10 107.58(17)
C8 C9 Fe1 69.52(11)
C10 C9 Fe1 70.11(11)
C9 C10 C6 109.15(18)
C9 C10 Fe1 69.13(11)
C6 C10 Fe1 71.15(11)
N2 B1 N1 121.97(18)
N2 B1 C1 121.25(17)
N1 B1 C1 116.77(17)
B1 N1 C11 132.60(17)
B1 N2 C15 132.87(17)
N1 C11 C14 107.40(17)
N1 C11 C12 110.54(17)
C14 C11 C12 108.9(2)
N1 C11 C13 110.83(17)
C14 C11 C13 109.5(2)
C12 C11 C13 109.63(18)
N2 C15 C16 111.60(18)
N2 C15 C17 110.5(2)
C16 C15 C17 109.1(2)
N2 C15 C18 107.76(18)
C16 C15 C18 107.9(2)
C17 C15 C18 110.0(2)
N4 B2 N3 122.17(18)
N4 B2 C6 121.33(17)
N3 B2 C6 116.50(17)
B2 N3 C19 133.86(17)
B2 N4 C23 132.69(17)
N3 C19 C20 107.59(17)
N3 C19 C22 110.62(17)
C20 C19 C22 109.7(2)
N3 C19 C21 110.82(17)
C20 C19 C21 108.4(2)
C22 C19 C21 109.60(18)
N4 C23 C25 110.60(18)
N4 C23 C24 107.35(17)
C25 C23 C24 109.1(2)
N4 C23 C26 111.21(17)
C25 C23 C26 110.33(19)
C24 C23 C26 108.19(19)

loop_
_geom_bond_atom_site_label_1
_geom_bond_atom_site_label_2
_geom_bond_distance
C1 C2 1.428(3)
C1 C5 1.433(3)
C1 B1 1.591(3)
C1 Fe1 2.0891(19)
C2 C3 1.426(3)
C2 Fe1 2.052(2)
C3 C4 1.414(3)
C3 Fe1 2.045(2)
C4 C5 1.423(3)
C4 Fe1 2.048(2)
C5 Fe1 2.056(2)
Fe1 C8 2.039(2)
Fe1 C9 2.046(2)
Fe1 C7 2.048(2)
Fe1 C10 2.0595(19)
Fe1 C6 2.0938(18)
C6 C10 1.430(3)
C6 C7 1.430(3)
C6 B2 1.591(3)
C7 C8 1.425(3)
C8 C9 1.412(3)
C9 C10 1.430(3)
B1 N2 1.413(3)
B1 N1 1.415(3)
N1 C11 1.479(3)
N2 C15 1.473(3)
C11 C14 1.523(3)
C11 C12 1.523(3)
C11 C13 1.531(3)
C15 C16 1.513(3)
C15 C17 1.518(4)
C15 C18 1.520(3)
B2 N4 1.414(3)
B2 N3 1.414(3)
N3 C19 1.473(3)
N4 C23 1.483(3)
C19 C20 1.520(3)
C19 C22 1.524(3)
C19 C21 1.533(3)
C23 C25 1.519(3)
C23 C24 1.523(3)
C23 C26 1.526(3)
